data_1549938
loop_
_publ_author_name
'Ghavami, Zohreh S.'
'Anneser, Markus R.'
'Kaiser, Felix'
'Altmann, Philipp J.'
'Hofmann, Benjamin J.'
'Schlagintweit, Jonas F.'
'Grivani, Gholamhossein'
'K\"uhn, Fritz E'

_publ_section_title
;
 A bench stable formal Cu(iii) <i>N</i>-heterocyclic carbene accessible
 from simple copper(ii) acetate.
;
_journal_issue 43
_journal_name_full 'Chemical science'
_journal_page_first 8307
_journal_page_last 8314
_journal_paper_doi 10.1039/c8sc01834k
_journal_volume 9
_journal_year 2018
_chemical_compound_source 'see text'
_chemical_formula_moiety 'C16 H19 N8 O, 3(F6 P), 3(C2 H3 N)'
_chemical_formula_sum 'C22 H28 F18 N11 O P3'
_chemical_formula_weight 897.46
_space_group_IT_number 2
_space_group_name_Hall '-P 1'
_space_group_name_H-M_alt 'P -1'
_symmetry_cell_setting triclinic
_symmetry_Int_Tables_number 2
_symmetry_space_group_name_Hall '-P 1'
_symmetry_space_group_name_H-M 'P -1'
_atom_sites_solution_hydrogens geom
_audit_update_record
;
2018-04-18 deposited with the CCDC.
2018-08-24 downloaded from the CCDC.
;
_cell_angle_alpha 110.335(6)
_cell_angle_beta 96.001(7)
_cell_angle_gamma 97.292(7)
_cell_formula_units_Z 2
_cell_length_a 10.1257(13)
_cell_length_b 12.8486(17)
_cell_length_c 14.7435(18)
_cell_measurement_reflns_used 7868
_cell_measurement_temperature 100
_cell_measurement_theta_max 25.4354
_cell_measurement_theta_min 2.3382
_cell_volume 1761.1(4)
_computing_cell_refinement 'SAINT (Bruker, 2014)'
_computing_data_collection 'APEX III Control Software (Bruker, 2015)'
_computing_data_reduction 'SAINT (Bruker, 2014)'
_computing_molecular_graphics 'PLATON (Spek, 2011)'
_computing_publication_material 'PLATON (Spek, 2011), enCIFer (Allen, 2014)'
_computing_structure_refinement 'SHELXL2014 (Sheldrick, 2014), SHELXLE (Huebschle, 2011)'
_computing_structure_solution 'SHELXT (Sheldrick, 2015)'
_diffrn_ambient_temperature 100
_diffrn_detector ' CMOS plate '
_diffrn_detector_area_resol_mean 16
_diffrn_measured_fraction_theta_full 0.999
_diffrn_measured_fraction_theta_max 0.999
_diffrn_measurement_device ' \k-geometry diffractometer '
_diffrn_measurement_device_type ' Bruker Photon CMOS '
_diffrn_measurement_method ' phi- and omega-rotation '
_diffrn_radiation_monochromator 'Helios optic'
_diffrn_radiation_probe x-ray
_diffrn_radiation_source 'TXS rotating anode'
_diffrn_radiation_type MoK\a
_diffrn_radiation_wavelength 0.71073
_diffrn_reflns_av_R_equivalents 0.0581
_diffrn_reflns_av_unetI/netI 0.0439
_diffrn_reflns_limit_h_max 12
_diffrn_reflns_limit_h_min -12
_diffrn_reflns_limit_k_max 15
_diffrn_reflns_limit_k_min -15
_diffrn_reflns_limit_l_max 17
_diffrn_reflns_limit_l_min -17
_diffrn_reflns_number 30556
_diffrn_reflns_reduction_process
;
;
_diffrn_reflns_theta_full 25.24
_diffrn_reflns_theta_max 25.35
_diffrn_reflns_theta_min 2.34
_exptl_absorpt_coefficient_mu 0.304
_exptl_absorpt_correction_T_max 0.7453
_exptl_absorpt_correction_T_min 0.6034
_exptl_absorpt_correction_type multi-scan
_exptl_absorpt_process_details 'SADABS 2014/5, Bruker, 2014'
_exptl_crystal_colour 'clear colourless'
_exptl_crystal_density_diffrn 1.692
_exptl_crystal_density_method 'Not Measured'
_exptl_crystal_description fragment
_exptl_crystal_F_000 904
_exptl_crystal_size_max 0.167
_exptl_crystal_size_mid 0.099
_exptl_crystal_size_min 0.070
_refine_diff_density_max 0.697
_refine_diff_density_min -0.687
_refine_diff_density_rms 0.063
_refine_ls_extinction_method none
_refine_ls_goodness_of_fit_ref 1.027
_refine_ls_hydrogen_treatment constr
_refine_ls_matrix_type full
_refine_ls_number_parameters 648
_refine_ls_number_reflns 6450
_refine_ls_number_restraints 221
_refine_ls_restrained_S_all 1.077
_refine_ls_R_factor_all 0.0690
_refine_ls_R_factor_gt 0.0446
_refine_ls_shift/su_max 0.030
_refine_ls_shift/su_mean 0.001
_refine_ls_structure_factor_coef Fsqd
_refine_ls_weighting_details 'W=1/[\S^2^(FO^2^)+(0.0378P)^2^+2.3714P] WHERE P=(FO^2^+2FC^2^)/3'
_refine_ls_weighting_scheme calc
_refine_ls_wR_factor_gt 0.0955
_refine_ls_wR_factor_ref 0.1063
_reflns_number_gt 4834
_reflns_number_total 6450
_reflns_threshold_expression I>2\s(I)
_cod_data_source_file c8sc01834k2.cif
_cod_data_source_block annma34_0m-auto
_cod_depositor_comments 'Adding full bibliography for 1549936--1549939.cif.'
_cod_database_code 1549938

loop_
_space_group_symop_id
_space_group_symop_operation_xyz
1 x,y,z
2 -x,-y,-z

loop_
_atom_site_label
_atom_site_type_symbol
_atom_site_fract_x
_atom_site_fract_y
_atom_site_fract_z
_atom_site_U_iso_or_equiv
_atom_site_adp_type
_atom_site_occupancy
_atom_site_site_symmetry_order
_atom_site_calc_flag
_atom_site_refinement_flags_posn
_atom_site_refinement_flags_adp
_atom_site_refinement_flags_occupancy
_atom_site_disorder_assembly
_atom_site_disorder_group
P1 P 0.25274(7) 0.43173(6) 0.30246(5) 0.02108(17) Uani 1 1 d . . . . .
F1 F 0.38617(17) 0.47983(14) 0.27006(13) 0.0326(4) Uani 1 1 d . . . . .
F2 F 0.11791(16) 0.38639(14) 0.33510(12) 0.0293(4) Uani 1 1 d . . . . .
F3 F 0.30225(18) 0.31523(14) 0.28599(14) 0.0386(5) Uani 1 1 d . . . . .
F4 F 0.17740(18) 0.38511(14) 0.19183(12) 0.0321(4) Uani 1 1 d . . . . .
F5 F 0.20262(17) 0.54995(14) 0.32005(12) 0.0298(4) Uani 1 1 d . . . . .
F6 F 0.32703(18) 0.47938(15) 0.41385(12) 0.0353(4) Uani 1 1 d . . . . .
O1 O 0.4955(2) 0.62073(16) 0.11748(14) 0.0272(5) Uani 1 1 d . . . . .
N1 N 0.6730(2) 0.71261(19) 0.06827(16) 0.0224(5) Uani 1 1 d . . . . .
N2 N 0.5623(2) 0.81640(19) 0.17326(16) 0.0227(5) Uani 1 1 d . . . . .
N3 N 0.5201(2) 0.83061(18) 0.33389(16) 0.0198(5) Uani 1 1 d . . . . .
N4 N 0.5805(2) 0.74963(19) 0.43307(15) 0.0189(5) Uani 1 1 d . . . . .
N5 N 0.7111(2) 0.60566(18) 0.42831(15) 0.0183(5) Uani 1 1 d . . . . .
N6 N 0.8151(2) 0.49932(18) 0.32294(15) 0.0171(5) Uani 1 1 d . . . . .
N7 N 0.8529(2) 0.48220(18) 0.16148(16) 0.0194(5) Uani 1 1 d . . . . .
N8 N 0.7983(2) 0.56568(18) 0.06293(15) 0.0216(5) Uani 1 1 d . . . . .
C1 C 0.5675(3) 0.7061(2) 0.11885(19) 0.0223(6) Uani 1 1 d . . . . .
C2 C 0.7326(3) 0.8246(2) 0.0937(2) 0.0279(7) Uani 1 1 d . . . . .
H2 H 0.8078 0.8510 0.0692 0.033 Uiso 1 1 calc R U . . .
C3 C 0.6655(3) 0.8883(2) 0.1584(2) 0.0275(7) Uani 1 1 d . . . . .
H3 H 0.6847 0.9681 0.1889 0.033 Uiso 1 1 calc R U . . .
C4 C 0.4694(3) 0.8438(2) 0.2414(2) 0.0247(6) Uani 1 1 d . . . . .
H4A H 0.3811 0.7938 0.2121 0.030 Uiso 1 1 calc R U . . .
H4B H 0.4562 0.9226 0.2554 0.030 Uiso 1 1 calc R U . . .
C5 C 0.5099(3) 0.7329(2) 0.3464(2) 0.0213(6) Uani 1 1 d . . . . .
H5 H 0.4607 0.6628 0.3012 0.026 Uiso 1 1 calc R U . . .
C6 C 0.6008(3) 0.9129(2) 0.41467(19) 0.0231(6) Uani 1 1 d . . . . .
H6 H 0.6255 0.9903 0.4244 0.028 Uiso 1 1 calc R U . . .
C7 C 0.6378(3) 0.8623(2) 0.4771(2) 0.0232(6) Uani 1 1 d . . . . .
H7 H 0.6928 0.8974 0.5396 0.028 Uiso 1 1 calc R U . . .
C8 C 0.6030(3) 0.6615(2) 0.4716(2) 0.0225(6) Uani 1 1 d . . . . .
H8A H 0.5190 0.6056 0.4556 0.027 Uiso 1 1 calc R U . . .
H8B H 0.6282 0.6952 0.5437 0.027 Uiso 1 1 calc R U . . .
C9 C 0.6946(3) 0.5230(2) 0.34131(19) 0.0197(6) Uani 1 1 d . . . . .
H9 H 0.6110 0.4870 0.2995 0.024 Uiso 1 1 calc R U . . .
C10 C 0.8470(3) 0.6355(2) 0.46649(19) 0.0209(6) Uani 1 1 d . . . . .
H10 H 0.8869 0.6924 0.5277 0.025 Uiso 1 1 calc R U . . .
C11 C 0.9117(3) 0.5691(2) 0.40102(19) 0.0198(6) Uani 1 1 d . . . . .
H11 H 1.0062 0.5699 0.4070 0.024 Uiso 1 1 calc R U . . .
C12 C 0.8392(3) 0.4221(2) 0.22887(19) 0.0207(6) Uani 1 1 d . . . . .
H12A H 0.9226 0.3919 0.2387 0.025 Uiso 1 1 calc R U . . .
H12B H 0.7631 0.3579 0.2008 0.025 Uiso 1 1 calc R U . . .
C13 C 0.7498(3) 0.4985(2) 0.10704(19) 0.0210(6) Uani 1 1 d . . . . .
H13 H 0.6575 0.4674 0.1009 0.025 Uiso 1 1 calc R U . . .
C14 C 0.9704(3) 0.5419(2) 0.1525(2) 0.0259(7) Uani 1 1 d . . . . .
H14 H 1.0589 0.5456 0.1836 0.031 Uiso 1 1 calc R U . . .
C15 C 0.9354(3) 0.5944(2) 0.0909(2) 0.0271(7) Uani 1 1 d . . . . .
H15 H 0.9949 0.6423 0.0706 0.033 Uiso 1 1 calc R U . . .
C16 C 0.7139(3) 0.6131(2) 0.0049(2) 0.0260(7) Uani 1 1 d . . . . .
H16A H 0.7654 0.6321 -0.0424 0.031 Uiso 1 1 calc R U . . .
H16B H 0.6331 0.5563 -0.0326 0.031 Uiso 1 1 calc R U . . .
P2 P 0.70889(8) 0.21923(6) 0.38953(5) 0.02344(18) Uani 1 1 d . . . . .
F7 F 0.57342(19) 0.12547(16) 0.34729(14) 0.0424(5) Uani 1 1 d . . . . .
F8 F 0.8420(2) 0.31019(17) 0.43039(16) 0.0525(6) Uani 1 1 d . . . . .
F9 F 0.6192(2) 0.31403(16) 0.40065(16) 0.0497(5) Uani 1 1 d . . . . .
F10 F 0.6935(2) 0.22179(19) 0.49667(13) 0.0526(6) Uani 1 1 d . . . . .
F11 F 0.7945(2) 0.12055(17) 0.37572(15) 0.0469(5) Uani 1 1 d . . . . .
F12 F 0.7213(2) 0.21333(17) 0.28108(13) 0.0424(5) Uani 1 1 d . . . . .
P3 P 0.8262(8) 0.1675(7) -0.0391(6) 0.0295(9) Uani 0.390(3) 1 d D U P A 3
F13 F 0.6931(6) 0.0938(4) -0.1070(5) 0.0338(12) Uani 0.390(3) 1 d D U P A 3
F14 F 0.9626(6) 0.2487(4) 0.0319(4) 0.0323(12) Uani 0.390(3) 1 d D U P A 3
F15 F 0.8799(7) 0.0614(6) -0.0274(7) 0.0301(14) Uani 0.390(3) 1 d D U P A 3
F16 F 0.9045(7) 0.1524(4) -0.1316(4) 0.0346(11) Uani 0.390(3) 1 d D U P A 3
F17 F 0.7806(10) 0.2838(7) -0.0379(6) 0.0309(14) Uani 0.390(3) 1 d D U P A 3
F18 F 0.7574(7) 0.1848(5) 0.0561(5) 0.0379(13) Uani 0.390(3) 1 d D U P A 3
P3A P 0.8222(6) 0.1648(6) -0.0390(5) 0.0141(7) Uani 0.394(3) 1 d D U P B 4
F13A F 0.6622(5) 0.1167(5) -0.0712(4) 0.0188(10) Uani 0.394(3) 1 d D U P B 4
F14A F 0.9782(4) 0.2148(5) -0.0018(5) 0.0203(10) Uani 0.394(3) 1 d D U P B 4
F15A F 0.8449(9) 0.0458(6) -0.0317(6) 0.0187(12) Uani 0.394(3) 1 d D U P B 4
F16A F 0.8413(7) 0.1220(5) -0.1498(3) 0.0242(10) Uani 0.394(3) 1 d D U P B 4
F17A F 0.7974(9) 0.2804(7) -0.0532(6) 0.0168(12) Uani 0.394(3) 1 d D U P B 4
F18A F 0.7988(6) 0.2104(5) 0.0744(3) 0.0195(10) Uani 0.394(3) 1 d D U P B 4
P3B P 0.8193(11) 0.1618(10) -0.0456(8) 0.0347(14) Uani 0.216(3) 1 d D U P C 5
F13B F 0.6630(9) 0.1497(8) -0.0331(8) 0.0375(18) Uani 0.216(3) 1 d D U P C 5
F14B F 0.9728(8) 0.1722(8) -0.0607(9) 0.0373(17) Uani 0.216(3) 1 d D U P C 5
F15B F 0.8292(16) 0.0557(11) -0.0141(10) 0.0350(19) Uani 0.216(3) 1 d D U P C 5
F16B F 0.7691(11) 0.0764(7) -0.1587(6) 0.0324(16) Uani 0.216(3) 1 d D U P C 5
F17B F 0.8022(12) 0.2626(8) -0.0867(8) 0.0345(18) Uani 0.216(3) 1 d D U P C 5
F18B F 0.8608(12) 0.2421(8) 0.0645(7) 0.0432(18) Uani 0.216(3) 1 d D U P C 5
N9 N 0.2049(3) 0.2663(2) 0.71361(18) 0.0307(6) Uani 1 1 d . U . . .
C17 C 0.0962(7) 0.2185(8) 0.6837(7) 0.0367(10) Uani 0.591(10) 1 d D U P D 1
C18 C -0.0465(8) 0.1658(7) 0.6481(6) 0.0559(15) Uani 0.591(10) 1 d D U P D 1
H18A H -0.0607 0.1289 0.5766 0.084 Uiso 0.591(10) 1 calc R U P D 1
H18B H -0.1034 0.2237 0.6665 0.084 Uiso 0.591(10) 1 calc R U P D 1
H18C H -0.0704 0.1096 0.6774 0.084 Uiso 0.591(10) 1 calc R U P D 1
C17A C 0.1163(10) 0.2057(11) 0.6737(11) 0.0376(10) Uani 0.409(10) 1 d D U P D 2
C18A C -0.0034(11) 0.1215(10) 0.6165(8) 0.0576(16) Uani 0.409(10) 1 d D U P D 2
H18D H -0.0671 0.1577 0.5883 0.086 Uiso 0.409(10) 1 calc R U P D 2
H18E H -0.0468 0.0892 0.6595 0.086 Uiso 0.409(10) 1 calc R U P D 2
H18F H 0.0240 0.0614 0.5637 0.086 Uiso 0.409(10) 1 calc R U P D 2
N10 N 0.5225(3) 0.3266(2) 0.12684(18) 0.0292(6) Uani 1 1 d . . . . .
C19 C 0.4854(3) 0.2388(3) 0.1257(2) 0.0274(7) Uani 1 1 d . . . . .
C20 C 0.4378(4) 0.1273(3) 0.1245(3) 0.0461(9) Uani 1 1 d . . . . .
H20A H 0.3481 0.0980 0.0846 0.069 Uiso 1 1 calc R U . . .
H20B H 0.4327 0.1312 0.1916 0.069 Uiso 1 1 calc R U . . .
H20C H 0.5003 0.0771 0.0965 0.069 Uiso 1 1 calc R U . . .
N11 N 0.1349(4) 0.1082(3) 0.3458(2) 0.0571(9) Uani 1 1 d . . . . .
C21 C 0.0770(3) 0.1123(3) 0.2774(2) 0.0335(8) Uani 1 1 d . . . . .
C22 C 0.0018(3) 0.1180(3) 0.1910(2) 0.0299(7) Uani 1 1 d . . . . .
H22A H 0.0524 0.1748 0.1714 0.045 Uiso 1 1 calc R U . . .
H22B H -0.0857 0.1389 0.2053 0.045 Uiso 1 1 calc R U . . .
H22C H -0.0125 0.0443 0.1376 0.045 Uiso 1 1 calc R U . . .

loop_
_atom_site_aniso_label
_atom_site_aniso_U_11
_atom_site_aniso_U_22
_atom_site_aniso_U_33
_atom_site_aniso_U_23
_atom_site_aniso_U_13
_atom_site_aniso_U_12
P1 0.0201(4) 0.0221(4) 0.0239(4) 0.0108(3) 0.0057(3) 0.0049(3)
F1 0.0292(10) 0.0270(9) 0.0447(11) 0.0149(8) 0.0155(8) 0.0030(8)
F2 0.0246(9) 0.0377(10) 0.0288(9) 0.0162(8) 0.0078(7) 0.0030(8)
F3 0.0350(11) 0.0269(10) 0.0609(13) 0.0205(9) 0.0149(9) 0.0110(8)
F4 0.0377(11) 0.0340(10) 0.0210(9) 0.0078(7) 0.0057(7) -0.0009(8)
F5 0.0327(10) 0.0259(9) 0.0339(10) 0.0116(8) 0.0081(8) 0.0113(8)
F6 0.0345(10) 0.0403(11) 0.0318(10) 0.0195(8) -0.0050(8) -0.0015(8)
O1 0.0381(13) 0.0176(10) 0.0244(11) 0.0080(8) 0.0018(9) 0.0012(9)
N1 0.0361(15) 0.0166(12) 0.0143(11) 0.0061(9) 0.0029(10) 0.0039(10)
N2 0.0352(15) 0.0169(12) 0.0159(11) 0.0069(9) -0.0009(10) 0.0057(10)
N3 0.0242(13) 0.0202(12) 0.0174(12) 0.0086(10) 0.0021(10) 0.0082(10)
N4 0.0219(13) 0.0215(12) 0.0173(12) 0.0098(10) 0.0065(9) 0.0074(10)
N5 0.0229(13) 0.0197(12) 0.0169(11) 0.0106(10) 0.0066(9) 0.0058(10)
N6 0.0209(12) 0.0151(11) 0.0176(11) 0.0078(9) 0.0038(9) 0.0051(9)
N7 0.0261(13) 0.0140(11) 0.0178(12) 0.0044(9) 0.0055(10) 0.0049(10)
N8 0.0351(15) 0.0149(12) 0.0140(11) 0.0036(9) 0.0069(10) 0.0047(10)
C1 0.0318(17) 0.0203(15) 0.0132(13) 0.0060(11) -0.0048(12) 0.0059(13)
C2 0.0405(19) 0.0222(15) 0.0217(15) 0.0114(12) 0.0034(13) -0.0004(13)
C3 0.0439(19) 0.0144(14) 0.0218(15) 0.0069(12) -0.0012(13) 0.0013(13)
C4 0.0309(17) 0.0237(15) 0.0214(15) 0.0107(12) -0.0016(12) 0.0092(13)
C5 0.0217(15) 0.0227(15) 0.0213(15) 0.0089(12) 0.0047(12) 0.0061(12)
C6 0.0314(17) 0.0152(14) 0.0204(14) 0.0032(11) 0.0033(12) 0.0060(12)
C7 0.0287(16) 0.0226(15) 0.0173(14) 0.0054(12) 0.0024(12) 0.0076(12)
C8 0.0267(16) 0.0284(16) 0.0223(14) 0.0178(12) 0.0112(12) 0.0099(13)
C9 0.0239(15) 0.0188(14) 0.0210(14) 0.0127(12) 0.0037(11) 0.0041(12)
C10 0.0208(15) 0.0262(15) 0.0169(14) 0.0103(12) 0.0004(11) 0.0039(12)
C11 0.0199(15) 0.0216(14) 0.0194(14) 0.0097(12) 0.0022(11) 0.0040(12)
C12 0.0284(16) 0.0151(14) 0.0204(14) 0.0074(11) 0.0042(12) 0.0073(12)
C13 0.0287(16) 0.0150(14) 0.0177(14) 0.0045(11) 0.0033(12) 0.0024(12)
C14 0.0257(17) 0.0270(16) 0.0257(15) 0.0081(13) 0.0087(12) 0.0073(13)
C15 0.0314(18) 0.0260(16) 0.0244(15) 0.0082(13) 0.0118(13) 0.0034(13)
C16 0.0407(19) 0.0217(15) 0.0155(14) 0.0073(12) 0.0021(12) 0.0054(13)
P2 0.0262(4) 0.0212(4) 0.0222(4) 0.0063(3) 0.0081(3) 0.0032(3)
F7 0.0408(12) 0.0382(11) 0.0467(12) 0.0233(9) -0.0055(9) -0.0106(9)
F8 0.0353(12) 0.0449(12) 0.0639(14) 0.0144(11) -0.0043(10) -0.0143(9)
F9 0.0473(13) 0.0347(11) 0.0713(15) 0.0160(10) 0.0244(11) 0.0197(10)
F10 0.0516(13) 0.0791(16) 0.0227(10) 0.0147(10) 0.0101(9) 0.0038(11)
F11 0.0534(13) 0.0442(12) 0.0575(13) 0.0270(10) 0.0203(10) 0.0263(10)
F12 0.0503(12) 0.0559(13) 0.0327(10) 0.0259(9) 0.0175(9) 0.0143(10)
P3 0.0370(16) 0.0183(13) 0.0280(14) 0.0041(11) 0.0025(12) 0.0012(11)
F13 0.039(2) 0.0207(19) 0.034(2) 0.0060(16) -0.0062(18) 0.0003(17)
F14 0.040(2) 0.0205(19) 0.025(2) -0.0015(16) -0.0016(17) -0.0007(17)
F15 0.034(2) 0.020(2) 0.032(2) 0.0064(17) -0.002(2) 0.0045(18)
F16 0.044(2) 0.0237(19) 0.026(2) 0.0006(15) 0.0097(18) -0.0087(17)
F17 0.040(2) 0.018(2) 0.032(2) 0.0055(18) 0.0060(19) 0.0036(18)
F18 0.041(2) 0.026(2) 0.035(2) -0.0010(17) 0.0103(18) -0.0036(18)
P3A 0.0149(12) 0.0170(12) 0.0127(11) 0.0066(9) 0.0011(9) 0.0091(10)
F13A 0.0194(18) 0.0186(19) 0.0134(17) 0.0004(14) -0.0019(15) 0.0047(15)
F14A 0.0155(17) 0.0234(19) 0.0207(19) 0.0058(15) 0.0018(15) 0.0066(15)
F15A 0.019(2) 0.019(2) 0.0192(19) 0.0076(17) 0.0007(18) 0.0073(18)
F16A 0.0237(18) 0.0298(19) 0.0159(17) 0.0035(15) 0.0019(15) 0.0089(16)
F17A 0.019(2) 0.017(2) 0.017(2) 0.0062(17) 0.0048(18) 0.0100(17)
F18A 0.0146(18) 0.0222(19) 0.0149(18) 0.0002(15) 0.0010(15) -0.0007(16)
P3B 0.033(2) 0.023(2) 0.042(3) 0.0052(19) -0.002(2) 0.0105(18)
F13B 0.035(3) 0.027(3) 0.044(3) 0.003(2) 0.005(3) 0.011(2)
F14B 0.031(3) 0.025(3) 0.048(3) 0.006(2) -0.002(3) 0.009(2)
F15B 0.034(3) 0.024(3) 0.041(3) 0.005(3) 0.000(3) 0.010(3)
F16B 0.032(3) 0.022(3) 0.037(3) 0.006(2) -0.006(3) 0.007(2)
F17B 0.034(3) 0.022(3) 0.042(3) 0.006(2) -0.003(3) 0.010(2)
F18B 0.040(3) 0.029(3) 0.047(3) -0.002(2) -0.004(3) 0.010(2)
N9 0.0418(15) 0.0303(14) 0.0275(13) 0.0149(11) 0.0132(11) 0.0139(11)
C17 0.0458(19) 0.0306(18) 0.0362(18) 0.0129(15) 0.0149(16) 0.0070(16)
C18 0.055(3) 0.042(3) 0.056(3) 0.003(2) 0.012(2) -0.001(2)
C17A 0.046(2) 0.0314(19) 0.0368(19) 0.0125(16) 0.0148(17) 0.0069(16)
C18A 0.055(3) 0.043(3) 0.058(3) -0.001(2) 0.015(2) 0.000(2)
N10 0.0274(14) 0.0278(15) 0.0323(14) 0.0117(12) 0.0034(11) 0.0033(12)
C19 0.0299(18) 0.0287(18) 0.0233(15) 0.0105(13) -0.0012(12) 0.0051(14)
C20 0.058(2) 0.0292(19) 0.047(2) 0.0195(16) -0.0115(18) -0.0072(17)
N11 0.078(3) 0.0417(19) 0.0401(19) 0.0113(15) -0.0251(17) 0.0071(17)
C21 0.040(2) 0.0219(16) 0.0312(18) 0.0026(13) -0.0024(15) 0.0060(14)
C22 0.0354(18) 0.0297(17) 0.0228(15) 0.0069(13) 0.0011(13) 0.0101(14)

loop_
_atom_type_symbol
_atom_type_description
_atom_type_scat_dispersion_real
_atom_type_scat_dispersion_imag
_atom_type_scat_source
C C 0.0033 0.0016 ' International Tables Vol C Tables 4.2.6.8 and 6.1.1.4'
H H 0.0000 0.0000 ' International Tables Vol C Tables 4.2.6.8 and 6.1.1.4'
F F 0.0171 0.0103 ' International Tables Vol C Tables 4.2.6.8 and 6.1.1.4'
N N 0.0061 0.0033 ' International Tables Vol C Tables 4.2.6.8 and 6.1.1.4'
O O 0.0106 0.0060 ' International Tables Vol C Tables 4.2.6.8 and 6.1.1.4'
P P 0.1023 0.0942 ' International Tables Vol C Tables 4.2.6.8 and 6.1.1.4'

loop_
_geom_angle_atom_site_label_1
_geom_angle_atom_site_label_2
_geom_angle_atom_site_label_3
_geom_angle
F3 P1 F4 90.66(10)
F3 P1 F6 89.89(10)
F4 P1 F6 179.35(11)
F3 P1 F1 91.16(10)
F4 P1 F1 90.36(10)
F6 P1 F1 89.98(10)
F3 P1 F2 90.23(10)
F4 P1 F2 89.53(9)
F6 P1 F2 90.11(9)
F1 P1 F2 178.61(10)
F3 P1 F5 179.55(10)
F4 P1 F5 89.74(9)
F6 P1 F5 89.71(10)
F1 P1 F5 89.05(9)
F2 P1 F5 89.57(9)
C1 N1 C2 110.0(2)
C1 N1 C16 121.5(2)
C2 N1 C16 128.4(3)
C1 N2 C3 110.1(2)
C1 N2 C4 121.1(2)
C3 N2 C4 128.5(2)
C5 N3 C6 109.1(2)
C5 N3 C4 124.2(2)
C6 N3 C4 126.1(2)
C5 N4 C7 108.8(2)
C5 N4 C8 125.4(2)
C7 N4 C8 125.6(2)
C9 N5 C10 108.8(2)
C9 N5 C8 124.8(2)
C10 N5 C8 126.2(2)
C9 N6 C11 108.9(2)
C9 N6 C12 123.9(2)
C11 N6 C12 126.7(2)
C13 N7 C14 109.0(2)
C13 N7 C12 124.5(2)
C14 N7 C12 126.1(2)
C13 N8 C15 109.0(2)
C13 N8 C16 124.1(2)
C15 N8 C16 126.4(2)
O1 C1 N1 127.8(3)
O1 C1 N2 127.6(3)
N1 C1 N2 104.6(2)
C3 C2 N1 107.9(3)
C3 C2 H2 126.1
N1 C2 H2 126.1
C2 C3 N2 107.4(3)
C2 C3 H3 126.3
N2 C3 H3 126.3
N2 C4 N3 110.9(2)
N2 C4 H4A 109.5
N3 C4 H4A 109.5
N2 C4 H4B 109.5
N3 C4 H4B 109.4
H4A C4 H4B 108.0
N3 C5 N4 108.3(2)
N3 C5 H5 125.9
N4 C5 H5 125.9
C7 C6 N3 106.8(2)
C7 C6 H6 126.6
N3 C6 H6 126.6
C6 C7 N4 107.0(2)
C6 C7 H7 126.5
N4 C7 H7 126.5
N4 C8 N5 109.6(2)
N4 C8 H8A 109.8
N5 C8 H8A 109.8
N4 C8 H8B 109.8
N5 C8 H8B 109.8
H8A C8 H8B 108.2
N6 C9 N5 108.1(2)
N6 C9 H9 125.9
N5 C9 H9 125.9
C11 C10 N5 107.1(2)
C11 C10 H10 126.4
N5 C10 H10 126.4
C10 C11 N6 107.0(2)
C10 C11 H11 126.5
N6 C11 H11 126.5
N7 C12 N6 109.5(2)
N7 C12 H12A 109.8
N6 C12 H12A 109.8
N7 C12 H12B 109.8
N6 C12 H12B 109.8
H12A C12 H12B 108.2
N8 C13 N7 108.1(3)
N8 C13 H13 126.0
N7 C13 H13 126.0
C15 C14 N7 106.6(3)
C15 C14 H14 126.7
N7 C14 H14 126.7
C14 C15 N8 107.4(3)
C14 C15 H15 126.3
N8 C15 H15 126.3
N1 C16 N8 110.2(2)
N1 C16 H16A 109.6
N8 C16 H16A 109.6
N1 C16 H16B 109.6
N8 C16 H16B 109.6
H16A C16 H16B 108.1
F8 P2 F9 91.46(12)
F8 P2 F10 91.44(12)
F9 P2 F10 91.13(12)
F8 P2 F11 90.58(12)
F9 P2 F11 177.87(13)
F10 P2 F11 89.43(12)
F8 P2 F12 90.13(12)
F9 P2 F12 89.31(11)
F10 P2 F12 178.36(12)
F11 P2 F12 90.07(11)
F8 P2 F7 179.55(13)
F9 P2 F7 88.95(11)
F10 P2 F7 88.74(11)
F11 P2 F7 89.01(11)
F12 P2 F7 89.69(11)
F13 P3 F15 92.8(5)
F13 P3 F18 91.4(5)
F15 P3 F18 89.9(6)
F13 P3 F17 92.9(6)
F15 P3 F17 173.2(7)
F18 P3 F17 86.3(6)
F13 P3 F16 91.8(5)
F15 P3 F16 89.1(6)
F18 P3 F16 176.6(7)
F17 P3 F16 94.4(6)
F13 P3 F14 177.8(7)
F15 P3 F14 89.5(5)
F18 P3 F14 88.3(5)
F17 P3 F14 84.8(6)
F16 P3 F14 88.5(5)
F16A P3A F14A 92.8(4)
F16A P3A F15A 91.1(5)
F14A P3A F15A 90.8(5)
F16A P3A F17A 85.8(4)
F14A P3A F17A 90.5(5)
F15A P3A F17A 176.7(6)
F16A P3A F13A 90.1(4)
F14A P3A F13A 177.1(6)
F15A P3A F13A 89.4(5)
F17A P3A F13A 89.4(5)
F16A P3A F18A 178.4(5)
F14A P3A F18A 88.4(4)
F15A P3A F18A 90.1(5)
F17A P3A F18A 93.0(5)
F13A P3A F18A 88.7(4)
F18B P3B F14B 90.7(8)
F18B P3B F15B 89.6(8)
F14B P3B F15B 91.4(8)
F18B P3B F13B 90.7(8)
F14B P3B F13B 178.6(10)
F15B P3B F13B 88.8(8)
F18B P3B F16B 177.2(10)
F14B P3B F16B 92.0(8)
F15B P3B F16B 89.4(8)
F13B P3B F16B 86.7(7)
F18B P3B F17B 95.0(8)
F14B P3B F17B 89.8(8)
F15B P3B F17B 175.2(10)
F13B P3B F17B 89.9(8)
F16B P3B F17B 85.9(7)
N9 C17 C18 175.6(9)
C17 C18 H18A 109.5
C17 C18 H18B 109.5
H18A C18 H18B 109.5
C17 C18 H18C 109.5
H18A C18 H18C 109.5
H18B C18 H18C 109.5
N9 C17A C18A 178.4(14)
C17A C18A H18D 109.5
C17A C18A H18E 109.5
H18D C18A H18E 109.5
C17A C18A H18F 109.5
H18D C18A H18F 109.5
H18E C18A H18F 109.5
N10 C19 C20 179.8(4)
C19 C20 H20A 109.5
C19 C20 H20B 109.5
H20A C20 H20B 109.5
C19 C20 H20C 109.5
H20A C20 H20C 109.5
H20B C20 H20C 109.5
N11 C21 C22 179.2(4)
C21 C22 H22A 109.5
C21 C22 H22B 109.5
H22A C22 H22B 109.5
C21 C22 H22C 109.5
H22A C22 H22C 109.5
H22B C22 H22C 109.5

loop_
_geom_bond_atom_site_label_1
_geom_bond_atom_site_label_2
_geom_bond_distance
P1 F3 1.5857(18)
P1 F4 1.5956(18)
P1 F6 1.6011(18)
P1 F1 1.6012(18)
P1 F2 1.6017(17)
P1 F5 1.6066(17)
O1 C1 1.230(3)
N1 C1 1.375(4)
N1 C2 1.390(4)
N1 C16 1.437(3)
N2 C1 1.376(3)
N2 C3 1.391(4)
N2 C4 1.433(4)
N3 C5 1.324(3)
N3 C6 1.381(3)
N3 C4 1.479(3)
N4 C5 1.330(3)
N4 C7 1.381(4)
N4 C8 1.463(3)
N5 C9 1.329(3)
N5 C10 1.383(4)
N5 C8 1.465(3)
N6 C9 1.327(3)
N6 C11 1.383(3)
N6 C12 1.464(3)
N7 C13 1.332(4)
N7 C14 1.377(4)
N7 C12 1.462(3)
N8 C13 1.326(3)
N8 C15 1.370(4)
N8 C16 1.475(4)
C2 C3 1.333(4)
C2 H2 0.9500
C3 H3 0.9500
C4 H4A 0.9900
C4 H4B 0.9900
C5 H5 0.9500
C6 C7 1.348(4)
C6 H6 0.9500
C7 H7 0.9500
C8 H8A 0.9900
C8 H8B 0.9900
C9 H9 0.9500
C10 C11 1.338(4)
C10 H10 0.9500
C11 H11 0.9500
C12 H12A 0.9900
C12 H12B 0.9900
C13 H13 0.9500
C14 C15 1.350(4)
C14 H14 0.9500
C15 H15 0.9500
C16 H16A 0.9900
C16 H16B 0.9900
P2 F8 1.577(2)
P2 F9 1.5841(19)
P2 F10 1.5927(19)
P2 F11 1.5928(19)
P2 F12 1.5932(18)
P2 F7 1.6128(19)
P3 F13 1.566(9)
P3 F15 1.586(9)
P3 F18 1.590(9)
P3 F17 1.614(9)
P3 F16 1.615(9)
P3 F14 1.632(8)
P3A F16A 1.573(7)
P3A F14A 1.589(7)
P3A F15A 1.613(8)
P3A F17A 1.615(8)
P3A F13A 1.616(7)
P3A F18A 1.623(7)
P3B F18B 1.568(11)
P3B F14B 1.590(12)
P3B F15B 1.597(12)
P3B F13B 1.606(12)
P3B F16B 1.628(11)
P3B F17B 1.630(12)
N9 C17A 1.074(9)
N9 C17 1.150(7)
C17 C18 1.473(6)
C18 H18A 0.9800
C18 H18B 0.9800
C18 H18C 0.9800
C17A C18A 1.473(7)
C18A H18D 0.9800
C18A H18E 0.9800
C18A H18F 0.9800
N10 C19 1.136(4)
C19 C20 1.446(4)
C20 H20A 0.9800
C20 H20B 0.9800
C20 H20C 0.9800
N11 C21 1.133(4)
C21 C22 1.444(4)
C22 H22A 0.9800
C22 H22B 0.9800
C22 H22C 0.9800

loop_
_geom_torsion_atom_site_label_1
_geom_torsion_atom_site_label_2
_geom_torsion_atom_site_label_3
_geom_torsion_atom_site_label_4
_geom_torsion
C2 N1 C1 O1 -177.1(3)
C16 N1 C1 O1 -0.8(4)
C2 N1 C1 N2 1.6(3)
C16 N1 C1 N2 177.8(2)
C3 N2 C1 O1 176.7(3)
C4 N2 C1 O1 2.9(4)
C3 N2 C1 N1 -1.9(3)
C4 N2 C1 N1 -175.8(2)
C1 N1 C2 C3 -0.6(3)
C16 N1 C2 C3 -176.6(3)
N1 C2 C3 N2 -0.6(3)
C1 N2 C3 C2 1.6(3)
C4 N2 C3 C2 174.9(3)
C1 N2 C4 N3 79.3(3)
C3 N2 C4 N3 -93.3(3)
C5 N3 C4 N2 -80.5(3)
C6 N3 C4 N2 89.6(3)
C6 N3 C5 N4 0.6(3)
C4 N3 C5 N4 172.1(2)
C7 N4 C5 N3 -0.1(3)
C8 N4 C5 N3 -175.4(2)
C5 N3 C6 C7 -0.8(3)
C4 N3 C6 C7 -172.2(2)
N3 C6 C7 N4 0.7(3)
C5 N4 C7 C6 -0.4(3)
C8 N4 C7 C6 174.8(2)
C5 N4 C8 N5 79.9(3)
C7 N4 C8 N5 -94.6(3)
C9 N5 C8 N4 -83.0(3)
C10 N5 C8 N4 91.3(3)
C11 N6 C9 N5 0.2(3)
C12 N6 C9 N5 -172.3(2)
C10 N5 C9 N6 0.0(3)
C8 N5 C9 N6 175.2(2)
C9 N5 C10 C11 -0.1(3)
C8 N5 C10 C11 -175.2(2)
N5 C10 C11 N6 0.2(3)
C9 N6 C11 C10 -0.2(3)
C12 N6 C11 C10 172.0(2)
C13 N7 C12 N6 -83.8(3)
C14 N7 C12 N6 87.9(3)
C9 N6 C12 N7 83.4(3)
C11 N6 C12 N7 -87.7(3)
C15 N8 C13 N7 -0.9(3)
C16 N8 C13 N7 -173.0(2)
C14 N7 C13 N8 0.7(3)
C12 N7 C13 N8 173.6(2)
C13 N7 C14 C15 -0.2(3)
C12 N7 C14 C15 -173.0(2)
N7 C14 C15 N8 -0.3(3)
C13 N8 C15 C14 0.7(3)
C16 N8 C15 C14 172.7(2)
C1 N1 C16 N8 -80.0(3)
C2 N1 C16 N8 95.5(3)
C13 N8 C16 N1 83.1(3)
C15 N8 C16 N1 -87.7(3)
